data_4107264
loop_
_publ_author_name
'P. Alex Rudd'
'Shengsi Liu'
'Laura Gagliardi'
'Victor G. Young'
'Connie C. Lu'

_publ_section_title
;
 Metal-Alane Adducts with Zero-Valent Nickel, Cobalt, and Iron
;
_journal_name_full 'Journal of the American Chemical Society'
_journal_page_first 20724
_journal_page_last 20727
_journal_paper_doi 10.1021/ja2099744
_journal_volume 133
_journal_year 2011
_chemical_formula_moiety '2(C39 H60 Al Co N6 P3), C4 H10 O'
_chemical_formula_sum 'C82 H130 Al2 Co2 N12 O P6'
_chemical_formula_weight 1657.62
_chemical_name_common 11173
_chemical_name_systematic
; 
 ? 
;
_space_group_IT_number 15
_symmetry_cell_setting monoclinic
_symmetry_space_group_name_Hall '-C 2yc'
_symmetry_space_group_name_H-M 'C 1 2/c 1'
_atom_sites_solution_hydrogens geom
_atom_sites_solution_primary direct
_atom_sites_solution_secondary difmap
_audit_creation_method SHELXL-97
_cell_angle_alpha 90.00
_cell_angle_beta 103.5120(10)
_cell_angle_gamma 90.00
_cell_formula_units_Z 4
_cell_length_a 18.866(2)
_cell_length_b 20.369(2)
_cell_length_c 22.851(2)
_cell_measurement_temperature 123(2)
_cell_measurement_theta_max 27.19
_cell_measurement_theta_min 2.22
_cell_volume 8538.2(14)
_computing_structure_refinement 'SHELXL-97 (Sheldrick, 1997)'
_computing_structure_solution 'SHELXS-97 (Sheldrick, 1990)'
_diffrn_ambient_temperature 123(2)
_diffrn_measured_fraction_theta_full 0.995
_diffrn_measured_fraction_theta_max 0.995
_diffrn_radiation_monochromator graphite
_diffrn_radiation_source 'fine-focus sealed tube'
_diffrn_radiation_type MoK\a
_diffrn_radiation_wavelength 0.71073
_diffrn_reflns_av_R_equivalents 0.0558
_diffrn_reflns_av_sigmaI/netI 0.0681
_diffrn_reflns_limit_h_max 24
_diffrn_reflns_limit_h_min -24
_diffrn_reflns_limit_k_max 26
_diffrn_reflns_limit_k_min -20
_diffrn_reflns_limit_l_max 29
_diffrn_reflns_limit_l_min -27
_diffrn_reflns_number 29424
_diffrn_reflns_theta_full 27.48
_diffrn_reflns_theta_max 27.48
_diffrn_reflns_theta_min 1.83
_exptl_absorpt_coefficient_mu 0.573
_exptl_absorpt_correction_T_max 0.9449
_exptl_absorpt_correction_T_min 0.8032
_exptl_absorpt_correction_type multi-scan
_exptl_absorpt_process_details 'SADABS, R. Blessing, 1995'
_exptl_crystal_colour brown
_exptl_crystal_density_diffrn 1.290
_exptl_crystal_description plate
_exptl_crystal_F_000 3536
_exptl_crystal_size_max 0.40
_exptl_crystal_size_mid 0.10
_exptl_crystal_size_min 0.10
_refine_diff_density_max 1.111
_refine_diff_density_min -0.553
_refine_diff_density_rms 0.080
_refine_ls_extinction_method none
_refine_ls_goodness_of_fit_ref 1.022
_refine_ls_hydrogen_treatment constr
_refine_ls_matrix_type full
_refine_ls_number_parameters 484
_refine_ls_number_reflns 9734
_refine_ls_number_restraints 4
_refine_ls_restrained_S_all 1.025
_refine_ls_R_factor_all 0.0821
_refine_ls_R_factor_gt 0.0487
_refine_ls_shift/su_max 0.000
_refine_ls_shift/su_mean 0.000
_refine_ls_structure_factor_coef Fsqd
_refine_ls_weighting_details 'calc w=1/[\s^2^(Fo^2^)+(0.0492P)^2^+11.3066P] where P=(Fo^2^+2Fc^2^)/3'
_refine_ls_weighting_scheme calc
_refine_ls_wR_factor_gt 0.1067
_refine_ls_wR_factor_ref 0.1228
_reflns_number_gt 6673
_reflns_number_total 9734
_reflns_threshold_expression >2sigma(I)
_cod_data_source_file ja2099744_si_004.cif
_cod_data_source_block Compound4(N2)
_cod_original_cell_volume 8537.9(15)
_cod_database_code 4107264

loop_
_symmetry_equiv_pos_as_xyz
'x, y, z'
'-x, y, -z+1/2'
'x+1/2, y+1/2, z'
'-x+1/2, y+1/2, -z+1/2'
'-x, -y, -z'
'x, -y, z-1/2'
'-x+1/2, -y+1/2, -z'
'x+1/2, -y+1/2, z-1/2'

loop_
_atom_site_label
_atom_site_type_symbol
_atom_site_fract_x
_atom_site_fract_y
_atom_site_fract_z
_atom_site_U_iso_or_equiv
_atom_site_adp_type
_atom_site_occupancy
_atom_site_symmetry_multiplicity
_atom_site_calc_flag
_atom_site_refinement_flags
_atom_site_disorder_assembly
_atom_site_disorder_group
Al2 Al 0.28443(4) 0.17366(4) 0.23883(4) 0.01648(18) Uani 1 1 d . . .
Co1 Co 0.30187(2) 0.146599(18) 0.353410(17) 0.01752(10) Uani 1 1 d . . .
P1 P 0.38816(4) 0.07785(4) 0.33368(3) 0.01763(16) Uani 1 1 d . . .
P2 P 0.19539(4) 0.09664(4) 0.31476(3) 0.01975(17) Uani 1 1 d . . .
P3 P 0.29063(4) 0.25836(4) 0.35089(3) 0.01985(17) Uani 1 1 d . . .
N1 N 0.26856(12) 0.19983(11) 0.14383(10) 0.0181(5) Uani 1 1 d . . .
N2 N 0.33681(12) 0.10527(11) 0.21389(10) 0.0170(5) Uani 1 1 d . . .
N3 N 0.18235(12) 0.16746(12) 0.21499(10) 0.0194(5) Uani 1 1 d . . .
N4 N 0.32473(12) 0.25841(11) 0.24548(10) 0.0173(5) Uani 1 1 d . . .
N5 N 0.30614(14) 0.13329(12) 0.43386(12) 0.0264(6) Uani 1 1 d . . .
N6 N 0.30615(19) 0.12717(15) 0.48201(13) 0.0439(8) Uani 1 1 d . . .
C1 C 0.27854(14) 0.13813(14) 0.11438(12) 0.0188(6) Uani 1 1 d . . .
C2 C 0.25362(16) 0.12721(16) 0.05345(13) 0.0251(7) Uani 1 1 d . . .
H2A H 0.2260 0.1600 0.0286 0.030 Uiso 1 1 calc R . .
C3 C 0.26899(17) 0.06801(16) 0.02829(14) 0.0291(7) Uani 1 1 d . . .
H3A H 0.2523 0.0602 -0.0137 0.035 Uiso 1 1 calc R . .
C4 C 0.30904(17) 0.02078(16) 0.06549(14) 0.0292(7) Uani 1 1 d . . .
H4A H 0.3200 -0.0195 0.0486 0.035 Uiso 1 1 calc R . .
C5 C 0.33348(16) 0.03113(14) 0.12698(13) 0.0229(6) Uani 1 1 d . . .
H5A H 0.3609 -0.0020 0.1515 0.027 Uiso 1 1 calc R . .
C6 C 0.31800(14) 0.09012(14) 0.15318(12) 0.0185(6) Uani 1 1 d . . .
C7 C 0.38010(15) 0.05739(13) 0.25313(12) 0.0184(6) Uani 1 1 d . . .
H7A H 0.4294 0.0555 0.2450 0.022 Uiso 1 1 calc R . .
H7B H 0.3574 0.0135 0.2445 0.022 Uiso 1 1 calc R . .
C8 C 0.39843(16) -0.00750(14) 0.36482(13) 0.0235(6) Uani 1 1 d . . .
H8A H 0.3554 -0.0324 0.3413 0.028 Uiso 1 1 calc R . .
C9 C 0.39353(19) -0.01219(17) 0.43066(14) 0.0330(8) Uani 1 1 d . . .
H9A H 0.3927 -0.0585 0.4422 0.050 Uiso 1 1 calc R . .
H9B H 0.3488 0.0094 0.4355 0.050 Uiso 1 1 calc R . .
H9C H 0.4359 0.0095 0.4564 0.050 Uiso 1 1 calc R . .
C10 C 0.46568(18) -0.04436(16) 0.35491(16) 0.0338(8) Uani 1 1 d . . .
H10A H 0.4625 -0.0907 0.3656 0.051 Uiso 1 1 calc R . .
H10B H 0.5098 -0.0250 0.3803 0.051 Uiso 1 1 calc R . .
H10C H 0.4676 -0.0409 0.3125 0.051 Uiso 1 1 calc R . .
C11 C 0.48272(15) 0.11026(14) 0.35401(13) 0.0212(6) Uani 1 1 d . . .
H11A H 0.5139 0.0796 0.3367 0.025 Uiso 1 1 calc R . .
C12 C 0.48528(17) 0.17674(16) 0.32455(15) 0.0313(7) Uani 1 1 d . . .
H12A H 0.5361 0.1888 0.3267 0.047 Uiso 1 1 calc R . .
H12B H 0.4629 0.2098 0.3456 0.047 Uiso 1 1 calc R . .
H12C H 0.4585 0.1745 0.2823 0.047 Uiso 1 1 calc R . .
C13 C 0.51579(16) 0.11487(17) 0.42149(13) 0.0294(7) Uani 1 1 d . . .
H13A H 0.5639 0.1356 0.4284 0.044 Uiso 1 1 calc R . .
H13B H 0.5208 0.0707 0.4390 0.044 Uiso 1 1 calc R . .
H13C H 0.4839 0.1412 0.4405 0.044 Uiso 1 1 calc R . .
C14 C 0.19397(15) 0.22579(14) 0.12780(13) 0.0208(6) Uani 1 1 d . . .
C15 C 0.16831(16) 0.26710(15) 0.07993(13) 0.0250(7) Uani 1 1 d . . .
H15A H 0.2001 0.2821 0.0561 0.030 Uiso 1 1 calc R . .
C16 C 0.09563(17) 0.28686(16) 0.06635(14) 0.0301(7) Uani 1 1 d . . .
H16A H 0.0776 0.3153 0.0333 0.036 Uiso 1 1 calc R . .
C17 C 0.05008(17) 0.26469(16) 0.10143(14) 0.0291(7) Uani 1 1 d . . .
H17A H 0.0002 0.2772 0.0917 0.035 Uiso 1 1 calc R . .
C18 C 0.07615(16) 0.22435(15) 0.15084(13) 0.0248(7) Uani 1 1 d . . .
H18A H 0.0441 0.2101 0.1747 0.030 Uiso 1 1 calc R . .
C19 C 0.14909(15) 0.20454(14) 0.16569(12) 0.0200(6) Uani 1 1 d . . .
C20 C 0.13601(15) 0.14172(14) 0.25250(13) 0.0208(6) Uani 1 1 d . . .
H20A H 0.0986 0.1120 0.2288 0.025 Uiso 1 1 calc R . .
H20B H 0.1111 0.1781 0.2683 0.025 Uiso 1 1 calc R . .
C21 C 0.13292(17) 0.08090(17) 0.36561(14) 0.0298(7) Uani 1 1 d . . .
H21A H 0.1579 0.0487 0.3967 0.036 Uiso 1 1 calc R . .
C22 C 0.12006(19) 0.14282(18) 0.39867(16) 0.0408(9) Uani 1 1 d . . .
H22A H 0.0915 0.1321 0.4281 0.061 Uiso 1 1 calc R . .
H22B H 0.0934 0.1748 0.3697 0.061 Uiso 1 1 calc R . .
H22C H 0.1670 0.1615 0.4195 0.061 Uiso 1 1 calc R . .
C23 C 0.05934(18) 0.05094(18) 0.33453(16) 0.0380(8) Uani 1 1 d . . .
H23A H 0.0321 0.0398 0.3648 0.057 Uiso 1 1 calc R . .
H23B H 0.0674 0.0111 0.3129 0.057 Uiso 1 1 calc R . .
H23C H 0.0314 0.0827 0.3060 0.057 Uiso 1 1 calc R . .
C24 C 0.20521(17) 0.01416(14) 0.28119(14) 0.0255(7) Uani 1 1 d . . .
H24A H 0.2537 0.0155 0.2705 0.031 Uiso 1 1 calc R . .
C25 C 0.21210(18) -0.04031(16) 0.32839(16) 0.0337(8) Uani 1 1 d . . .
H25A H 0.2305 -0.0803 0.3133 0.051 Uiso 1 1 calc R . .
H25B H 0.1642 -0.0490 0.3364 0.051 Uiso 1 1 calc R . .
H25C H 0.2460 -0.0264 0.3657 0.051 Uiso 1 1 calc R . .
C26 C 0.15079(19) -0.00289(17) 0.22275(15) 0.0367(8) Uani 1 1 d . . .
H26A H 0.1631 -0.0458 0.2084 0.055 Uiso 1 1 calc R . .
H26B H 0.1527 0.0306 0.1924 0.055 Uiso 1 1 calc R . .
H26C H 0.1016 -0.0045 0.2298 0.055 Uiso 1 1 calc R . .
C27 C 0.32477(15) 0.24827(14) 0.14214(12) 0.0191(6) Uani 1 1 d . . .
C28 C 0.35000(16) 0.26304(15) 0.09202(13) 0.0248(7) Uani 1 1 d . . .
H28A H 0.3307 0.2409 0.0552 0.030 Uiso 1 1 calc R . .
C29 C 0.40389(16) 0.31050(15) 0.09511(14) 0.0276(7) Uani 1 1 d . . .
H29A H 0.4215 0.3210 0.0605 0.033 Uiso 1 1 calc R . .
C30 C 0.43149(16) 0.34209(15) 0.14924(15) 0.0273(7) Uani 1 1 d . . .
H30A H 0.4680 0.3747 0.1515 0.033 Uiso 1 1 calc R . .
C31 C 0.40682(15) 0.32699(14) 0.20045(14) 0.0229(6) Uani 1 1 d . . .
H31A H 0.4268 0.3491 0.2372 0.028 Uiso 1 1 calc R . .
C32 C 0.35269(15) 0.27947(14) 0.19813(13) 0.0188(6) Uani 1 1 d . . .
C33 C 0.34386(15) 0.29481(14) 0.30124(12) 0.0201(6) Uani 1 1 d . . .
H33A H 0.3315 0.3418 0.2941 0.024 Uiso 1 1 calc R . .
H33B H 0.3967 0.2910 0.3195 0.024 Uiso 1 1 calc R . .
C34 C 0.32929(17) 0.30122(15) 0.42316(13) 0.0257(7) Uani 1 1 d . . .
H34A H 0.2964 0.2918 0.4507 0.031 Uiso 1 1 calc R . .
C35 C 0.40460(18) 0.27312(17) 0.45295(14) 0.0327(8) Uani 1 1 d . . .
H35A H 0.4219 0.2928 0.4929 0.049 Uiso 1 1 calc R . .
H35B H 0.4390 0.2832 0.4280 0.049 Uiso 1 1 calc R . .
H35C H 0.4009 0.2254 0.4570 0.049 Uiso 1 1 calc R . .
C36 C 0.3341(2) 0.37598(16) 0.41804(15) 0.0387(9) Uani 1 1 d . . .
H36A H 0.3487 0.3952 0.4584 0.058 Uiso 1 1 calc R . .
H36B H 0.2863 0.3934 0.3974 0.058 Uiso 1 1 calc R . .
H36C H 0.3702 0.3872 0.3950 0.058 Uiso 1 1 calc R . .
C37 C 0.19726(16) 0.29479(15) 0.32275(13) 0.0250(7) Uani 1 1 d . . .
H37A H 0.1673 0.2587 0.2995 0.030 Uiso 1 1 calc R . .
C38 C 0.19084(18) 0.35184(16) 0.27834(15) 0.0340(8) Uani 1 1 d . . .
H38A H 0.1393 0.3628 0.2627 0.051 Uiso 1 1 calc R . .
H38B H 0.2125 0.3392 0.2450 0.051 Uiso 1 1 calc R . .
H38C H 0.2166 0.3902 0.2989 0.051 Uiso 1 1 calc R . .
C39 C 0.1595(2) 0.31157(19) 0.37319(17) 0.0425(9) Uani 1 1 d . . .
H39A H 0.1069 0.3160 0.3564 0.064 Uiso 1 1 calc R . .
H39B H 0.1789 0.3530 0.3921 0.064 Uiso 1 1 calc R . .
H39C H 0.1683 0.2764 0.4033 0.064 Uiso 1 1 calc R . .
C101 C -0.0646(6) 0.0897(5) 0.4530(4) 0.065(2) Uiso 0.50 1 d PDU A -1
H10H H -0.1086 0.1154 0.4527 0.097 Uiso 0.50 1 calc PR A -1
H10I H -0.0705 0.0663 0.4147 0.097 Uiso 0.50 1 calc PR A -1
H10J H -0.0225 0.1192 0.4585 0.097 Uiso 0.50 1 calc PR A -1
C102 C -0.0525(8) 0.0413(5) 0.5034(5) 0.115(5) Uiso 0.50 1 d PDU A -1
H10D H -0.0173 0.0652 0.5352 0.137 Uiso 0.50 1 calc PR A -1
H10E H -0.0993 0.0441 0.5158 0.137 Uiso 0.50 1 calc PR A -1
C103 C 0.0402(6) -0.0010(7) 0.5312(10) 0.211(10) Uiso 0.50 1 d PDU A -1
H10F H 0.0472 0.0343 0.5617 0.254 Uiso 0.50 1 calc PR A -1
H10G H 0.0541 0.0155 0.4947 0.254 Uiso 0.50 1 calc PR A -1
C104 C 0.0829(6) -0.0611(5) 0.5553(5) 0.065(2) Uiso 0.50 1 d PDU A -1
H10K H 0.1343 -0.0544 0.5552 0.097 Uiso 0.50 1 calc PR A -1
H10L H 0.0639 -0.0989 0.5300 0.097 Uiso 0.50 1 calc PR A -1
H10M H 0.0784 -0.0692 0.5966 0.097 Uiso 0.50 1 calc PR A -1
O101 O -0.0324(6) -0.0243(4) 0.5175(5) 0.122(3) Uiso 0.50 1 d PD A -1

loop_
_atom_site_aniso_label
_atom_site_aniso_U_11
_atom_site_aniso_U_22
_atom_site_aniso_U_33
_atom_site_aniso_U_23
_atom_site_aniso_U_13
_atom_site_aniso_U_12
Al2 0.0191(4) 0.0164(4) 0.0143(4) -0.0002(3) 0.0046(3) 0.0004(3)
Co1 0.02105(19) 0.0166(2) 0.0156(2) -0.00020(16) 0.00563(15) 0.00020(15)
P1 0.0206(4) 0.0177(4) 0.0153(4) 0.0017(3) 0.0056(3) 0.0012(3)
P2 0.0214(4) 0.0209(4) 0.0183(4) -0.0008(3) 0.0075(3) -0.0025(3)
P3 0.0269(4) 0.0176(4) 0.0156(4) -0.0014(3) 0.0061(3) 0.0004(3)
N1 0.0201(12) 0.0182(12) 0.0157(12) -0.0018(10) 0.0038(9) 0.0027(10)
N2 0.0218(12) 0.0160(12) 0.0137(11) 0.0008(9) 0.0051(9) 0.0014(10)
N3 0.0198(12) 0.0211(13) 0.0178(12) 0.0007(10) 0.0057(10) 0.0020(10)
N4 0.0212(12) 0.0170(12) 0.0144(12) 0.0003(9) 0.0056(9) 0.0003(10)
N5 0.0344(14) 0.0223(14) 0.0230(14) 0.0009(11) 0.0074(11) 0.0024(11)
N6 0.074(2) 0.0365(18) 0.0238(16) 0.0047(13) 0.0160(15) 0.0051(16)
C1 0.0181(13) 0.0228(16) 0.0163(14) -0.0020(12) 0.0057(11) -0.0003(11)
C2 0.0246(15) 0.0339(18) 0.0164(15) -0.0002(13) 0.0040(12) 0.0016(13)
C3 0.0311(17) 0.040(2) 0.0158(15) -0.0106(14) 0.0042(13) -0.0023(15)
C4 0.0363(18) 0.0276(18) 0.0258(17) -0.0122(14) 0.0116(14) -0.0016(14)
C5 0.0245(15) 0.0219(16) 0.0236(16) -0.0022(13) 0.0083(12) 0.0003(12)
C6 0.0190(13) 0.0196(15) 0.0177(14) -0.0018(11) 0.0061(11) -0.0036(11)
C7 0.0221(14) 0.0167(14) 0.0174(14) -0.0003(11) 0.0071(11) 0.0016(11)
C8 0.0279(15) 0.0213(16) 0.0222(16) 0.0052(13) 0.0078(12) 0.0008(12)
C9 0.0413(19) 0.0328(19) 0.0262(17) 0.0131(15) 0.0104(15) 0.0035(15)
C10 0.0387(19) 0.0271(18) 0.038(2) 0.0103(15) 0.0138(16) 0.0098(15)
C11 0.0203(14) 0.0241(16) 0.0194(15) 0.0001(12) 0.0048(11) 0.0018(12)
C12 0.0239(15) 0.0340(19) 0.0343(19) 0.0052(15) 0.0035(14) -0.0058(14)
C13 0.0256(16) 0.0373(19) 0.0230(16) -0.0028(14) 0.0010(13) 0.0029(14)
C14 0.0200(14) 0.0240(16) 0.0164(14) -0.0027(12) 0.0002(11) 0.0036(12)
C15 0.0297(16) 0.0285(17) 0.0161(15) -0.0005(13) 0.0043(12) 0.0040(13)
C16 0.0311(17) 0.0357(19) 0.0202(16) 0.0044(14) -0.0008(13) 0.0073(14)
C17 0.0235(15) 0.0328(19) 0.0285(17) -0.0016(15) 0.0007(13) 0.0046(14)
C18 0.0213(14) 0.0294(17) 0.0236(16) -0.0002(13) 0.0048(12) 0.0012(13)
C19 0.0206(14) 0.0198(15) 0.0184(14) -0.0043(12) 0.0023(11) 0.0006(12)
C20 0.0187(13) 0.0229(16) 0.0209(15) -0.0028(12) 0.0044(11) -0.0025(12)
C21 0.0284(16) 0.041(2) 0.0224(16) -0.0004(14) 0.0116(13) -0.0059(14)
C22 0.0365(19) 0.057(3) 0.033(2) -0.0110(18) 0.0165(16) -0.0005(17)
C23 0.0310(18) 0.048(2) 0.039(2) 0.0008(17) 0.0175(16) -0.0070(16)
C24 0.0294(16) 0.0202(16) 0.0271(17) -0.0045(13) 0.0073(13) -0.0038(13)
C25 0.0344(18) 0.0241(17) 0.043(2) 0.0038(15) 0.0086(16) -0.0034(14)
C26 0.045(2) 0.0269(18) 0.036(2) -0.0107(15) 0.0046(16) 0.0030(15)
C27 0.0206(14) 0.0189(15) 0.0182(15) 0.0067(12) 0.0052(11) 0.0051(12)
C28 0.0276(16) 0.0274(17) 0.0197(15) 0.0046(13) 0.0064(12) 0.0064(13)
C29 0.0283(16) 0.0326(19) 0.0255(17) 0.0110(14) 0.0139(13) 0.0066(14)
C30 0.0258(15) 0.0204(16) 0.0372(19) 0.0080(14) 0.0102(14) 0.0022(13)
C31 0.0240(15) 0.0195(15) 0.0253(16) 0.0036(13) 0.0057(12) 0.0043(12)
C32 0.0193(14) 0.0168(14) 0.0204(15) 0.0051(12) 0.0045(11) 0.0058(11)
C33 0.0250(15) 0.0170(15) 0.0179(14) 0.0003(12) 0.0041(12) 0.0009(12)
C34 0.0365(17) 0.0242(16) 0.0160(15) -0.0049(13) 0.0056(13) 0.0011(14)
C35 0.0381(18) 0.0336(19) 0.0238(17) -0.0044(14) 0.0017(14) -0.0001(15)
C36 0.057(2) 0.0259(18) 0.0285(18) -0.0093(15) 0.0000(16) -0.0024(16)
C37 0.0257(15) 0.0231(16) 0.0264(16) -0.0028(13) 0.0065(13) 0.0041(13)
C38 0.0333(18) 0.0339(19) 0.0345(19) 0.0044(15) 0.0076(15) 0.0085(15)
C39 0.042(2) 0.047(2) 0.044(2) 0.0016(18) 0.0207(17) 0.0117(17)

loop_
_atom_type_symbol
_atom_type_description
_atom_type_scat_dispersion_real
_atom_type_scat_dispersion_imag
_atom_type_scat_source
C C 0.0033 0.0016 'International Tables Vol C Tables 4.2.6.8 and 6.1.1.4'
H H 0.0000 0.0000 'International Tables Vol C Tables 4.2.6.8 and 6.1.1.4'
N N 0.0061 0.0033 'International Tables Vol C Tables 4.2.6.8 and 6.1.1.4'
O O 0.0106 0.0060 'International Tables Vol C Tables 4.2.6.8 and 6.1.1.4'
Al Al 0.0645 0.0514 'International Tables Vol C Tables 4.2.6.8 and 6.1.1.4'
P P 0.1023 0.0942 'International Tables Vol C Tables 4.2.6.8 and 6.1.1.4'
Co Co 0.3494 0.9721 'International Tables Vol C Tables 4.2.6.8 and 6.1.1.4'

loop_
_geom_angle_atom_site_label_1
_geom_angle_atom_site_label_2
_geom_angle_atom_site_label_3
_geom_angle
N2 Al2 N4 118.43(11)
N2 Al2 N3 116.09(11)
N4 Al2 N3 116.96(11)
N2 Al2 N1 80.72(9)
N4 Al2 N1 79.36(9)
N3 Al2 N1 80.52(10)
N2 Al2 Co1 101.29(8)
N4 Al2 Co1 99.12(8)
N3 Al2 Co1 98.99(8)
N1 Al2 Co1 177.92(7)
N5 Co1 P2 98.79(8)
N5 Co1 P1 103.96(8)
P2 Co1 P1 105.07(3)
N5 Co1 P3 98.86(8)
P2 Co1 P3 111.90(3)
P1 Co1 P3 132.50(3)
N5 Co1 Al2 174.09(8)
P2 Co1 Al2 79.05(3)
P1 Co1 Al2 81.94(3)
P3 Co1 Al2 77.06(3)
C11 P1 C7 100.32(13)
C11 P1 C8 103.13(13)
C7 P1 C8 98.37(13)
C11 P1 Co1 114.99(10)
C7 P1 Co1 115.99(9)
C8 P1 Co1 120.84(10)
C20 P2 C21 102.03(14)
C20 P2 C24 103.40(13)
C21 P2 C24 103.77(14)
C20 P2 Co1 113.98(9)
C21 P2 Co1 118.10(10)
C24 P2 Co1 113.78(10)
C33 P3 C34 101.60(14)
C33 P3 C37 103.46(13)
C34 P3 C37 105.08(14)
C33 P3 Co1 110.91(10)
C34 P3 Co1 115.49(10)
C37 P3 Co1 118.38(10)
C27 N1 C1 113.5(2)
C27 N1 C14 114.3(2)
C1 N1 C14 114.5(2)
C27 N1 Al2 105.06(16)
C1 N1 Al2 104.22(16)
C14 N1 Al2 103.68(16)
C6 N2 C7 116.6(2)
C6 N2 Al2 116.18(18)
C7 N2 Al2 125.19(18)
C19 N3 C20 117.2(2)
C19 N3 Al2 116.08(19)
C20 N3 Al2 124.66(18)
C32 N4 C33 118.0(2)
C32 N4 Al2 116.39(18)
C33 N4 Al2 123.78(18)
N6 N5 Co1 176.8(3)
C2 C1 C6 121.9(3)
C2 C1 N1 123.7(3)
C6 C1 N1 114.4(2)
C1 C2 C3 120.0(3)
C1 C2 H2A 120.0
C3 C2 H2A 120.0
C4 C3 C2 118.9(3)
C4 C3 H3A 120.5
C2 C3 H3A 120.5
C3 C4 C5 121.3(3)
C3 C4 H4A 119.3
C5 C4 H4A 119.3
C4 C5 C6 120.6(3)
C4 C5 H5A 119.7
C6 C5 H5A 119.7
N2 C6 C5 126.0(3)
N2 C6 C1 116.7(2)
C5 C6 C1 117.2(3)
N2 C7 P1 111.58(18)
N2 C7 H7A 109.3
P1 C7 H7A 109.3
N2 C7 H7B 109.3
P1 C7 H7B 109.3
H7A C7 H7B 108.0
C9 C8 C10 110.8(3)
C9 C8 P1 114.0(2)
C10 C8 P1 114.5(2)
C9 C8 H8A 105.5
C10 C8 H8A 105.5
P1 C8 H8A 105.5
C8 C9 H9A 109.5
C8 C9 H9B 109.5
H9A C9 H9B 109.5
C8 C9 H9C 109.5
H9A C9 H9C 109.5
H9B C9 H9C 109.5
C8 C10 H10A 109.5
C8 C10 H10B 109.5
H10A C10 H10B 109.5
C8 C10 H10C 109.5
H10A C10 H10C 109.5
H10B C10 H10C 109.5
C12 C11 C13 110.2(3)
C12 C11 P1 109.54(19)
C13 C11 P1 114.6(2)
C12 C11 H11A 107.4
C13 C11 H11A 107.4
P1 C11 H11A 107.4
C11 C12 H12A 109.5
C11 C12 H12B 109.5
H12A C12 H12B 109.5
C11 C12 H12C 109.5
H12A C12 H12C 109.5
H12B C12 H12C 109.5
C11 C13 H13A 109.5
C11 C13 H13B 109.5
H13A C13 H13B 109.5
C11 C13 H13C 109.5
H13A C13 H13C 109.5
H13B C13 H13C 109.5
C15 C14 C19 121.7(3)
C15 C14 N1 123.9(3)
C19 C14 N1 114.4(2)
C14 C15 C16 120.0(3)
C14 C15 H15A 120.0
C16 C15 H15A 120.0
C17 C16 C15 119.3(3)
C17 C16 H16A 120.3
C15 C16 H16A 120.3
C16 C17 C18 121.0(3)
C16 C17 H17A 119.5
C18 C17 H17A 119.5
C17 C18 C19 120.6(3)
C17 C18 H18A 119.7
C19 C18 H18A 119.7
N3 C19 C18 126.2(3)
N3 C19 C14 116.4(2)
C18 C19 C14 117.4(3)
N3 C20 P2 107.11(18)
N3 C20 H20A 110.3
P2 C20 H20A 110.3
N3 C20 H20B 110.3
P2 C20 H20B 110.3
H20A C20 H20B 108.5
C22 C21 C23 109.2(3)
C22 C21 P2 111.4(2)
C23 C21 P2 114.6(2)
C22 C21 H21A 107.1
C23 C21 H21A 107.1
P2 C21 H21A 107.1
C21 C22 H22A 109.5
C21 C22 H22B 109.5
H22A C22 H22B 109.5
C21 C22 H22C 109.5
H22A C22 H22C 109.5
H22B C22 H22C 109.5
C21 C23 H23A 109.5
C21 C23 H23B 109.5
H23A C23 H23B 109.5
C21 C23 H23C 109.5
H23A C23 H23C 109.5
H23B C23 H23C 109.5
C26 C24 C25 112.4(3)
C26 C24 P2 116.9(2)
C25 C24 P2 111.2(2)
C26 C24 H24A 105.0
C25 C24 H24A 105.0
P2 C24 H24A 105.0
C24 C25 H25A 109.5
C24 C25 H25B 109.5
H25A C25 H25B 109.5
C24 C25 H25C 109.5
H25A C25 H25C 109.5
H25B C25 H25C 109.5
C24 C26 H26A 109.5
C24 C26 H26B 109.5
H26A C26 H26B 109.5
C24 C26 H26C 109.5
H26A C26 H26C 109.5
H26B C26 H26C 109.5
C28 C27 C32 121.8(3)
C28 C27 N1 124.6(3)
C32 C27 N1 113.6(2)
C27 C28 C29 120.1(3)
C27 C28 H28A 120.0
C29 C28 H28A 120.0
C30 C29 C28 119.1(3)
C30 C29 H29A 120.5
C28 C29 H29A 120.5
C29 C30 C31 121.3(3)
C29 C30 H30A 119.4
C31 C30 H30A 119.4
C30 C31 C32 120.4(3)
C30 C31 H31A 119.8
C32 C31 H31A 119.8
N4 C32 C31 126.5(3)
N4 C32 C27 116.1(2)
C31 C32 C27 117.3(3)
N4 C33 P3 106.08(18)
N4 C33 H33A 110.5
P3 C33 H33A 110.5
N4 C33 H33B 110.5
P3 C33 H33B 110.5
H33A C33 H33B 108.7
C36 C34 C35 109.9(3)
C36 C34 P3 114.6(2)
C35 C34 P3 110.4(2)
C36 C34 H34A 107.2
C35 C34 H34A 107.2
P3 C34 H34A 107.2
C34 C35 H35A 109.5
C34 C35 H35B 109.5
H35A C35 H35B 109.5
C34 C35 H35C 109.5
H35A C35 H35C 109.5
H35B C35 H35C 109.5
C34 C36 H36A 109.5
C34 C36 H36B 109.5
H36A C36 H36B 109.5
C34 C36 H36C 109.5
H36A C36 H36C 109.5
H36B C36 H36C 109.5
C39 C37 C38 110.6(3)
C39 C37 P3 113.3(2)
C38 C37 P3 116.7(2)
C39 C37 H37A 105.0
C38 C37 H37A 105.0
P3 C37 H37A 105.0
C37 C38 H38A 109.5
C37 C38 H38B 109.5
H38A C38 H38B 109.5
C37 C38 H38C 109.5
H38A C38 H38C 109.5
H38B C38 H38C 109.5
C37 C39 H39A 109.5
C37 C39 H39B 109.5
H39A C39 H39B 109.5
C37 C39 H39C 109.5
H39A C39 H39C 109.5
H39B C39 H39C 109.5
O101 C102 C101 142.1(11)
O101 C102 C103 47.2(5)
C101 C102 C103 121.0(11)
O101 C102 H10D 101.4
C101 C102 H10D 101.4
C103 C102 H10D 64.8
O101 C102 H10E 101.4
C101 C102 H10E 101.4
C103 C102 H10E 137.3
H10D C102 H10E 104.6
O101 C103 C104 102.6(10)
O101 C103 C102 46.9(5)
C104 C103 C102 149.2(11)
O101 C103 H10F 111.2
C104 C103 H10F 111.2
C102 C103 H10F 82.4
O101 C103 H10G 111.2
C104 C103 H10G 111.2
C102 C103 H10G 88.2
H10F C103 H10G 109.2
C102 O101 C103 85.8(9)

loop_
_geom_bond_atom_site_label_1
_geom_bond_atom_site_label_2
_geom_bond_distance
Al2 N2 1.872(2)
Al2 N4 1.878(2)
Al2 N3 1.879(2)
Al2 N1 2.187(2)
Al2 Co1 2.6202(9)
Co1 N5 1.841(3)
Co1 P2 2.2408(8)
Co1 P1 2.2712(8)
Co1 P3 2.2859(9)
P1 C11 1.857(3)
P1 C7 1.858(3)
P1 C8 1.871(3)
P2 C20 1.838(3)
P2 C21 1.866(3)
P2 C24 1.874(3)
P3 C33 1.838(3)
P3 C34 1.860(3)
P3 C37 1.881(3)
N1 C27 1.455(4)
N1 C1 1.458(3)
N1 C14 1.467(3)
N2 C6 1.384(3)
N2 C7 1.442(3)
N3 C19 1.379(4)
N3 C20 1.457(3)
N4 C32 1.378(3)
N4 C33 1.445(3)
N5 N6 1.107(4)
C1 C2 1.379(4)
C1 C6 1.410(4)
C2 C3 1.395(4)
C2 H2A 0.9500
C3 C4 1.385(4)
C3 H3A 0.9500
C4 C5 1.389(4)
C4 H4A 0.9500
C5 C6 1.403(4)
C5 H5A 0.9500
C7 H7A 0.9900
C7 H7B 0.9900
C8 C9 1.532(4)
C8 C10 1.536(4)
C8 H8A 1.0000
C9 H9A 0.9800
C9 H9B 0.9800
C9 H9C 0.9800
C10 H10A 0.9800
C10 H10B 0.9800
C10 H10C 0.9800
C11 C12 1.518(4)
C11 C13 1.525(4)
C11 H11A 1.0000
C12 H12A 0.9800
C12 H12B 0.9800
C12 H12C 0.9800
C13 H13A 0.9800
C13 H13B 0.9800
C13 H13C 0.9800
C14 C15 1.375(4)
C14 C19 1.413(4)
C15 C16 1.393(4)
C15 H15A 0.9500
C16 C17 1.381(4)
C16 H16A 0.9500
C17 C18 1.390(4)
C17 H17A 0.9500
C18 C19 1.398(4)
C18 H18A 0.9500
C20 H20A 0.9900
C20 H20B 0.9900
C21 C22 1.518(5)
C21 C23 1.531(4)
C21 H21A 1.0000
C22 H22A 0.9800
C22 H22B 0.9800
C22 H22C 0.9800
C23 H23A 0.9800
C23 H23B 0.9800
C23 H23C 0.9800
C24 C26 1.522(4)
C24 C25 1.531(4)
C24 H24A 1.0000
C25 H25A 0.9800
C25 H25B 0.9800
C25 H25C 0.9800
C26 H26A 0.9800
C26 H26B 0.9800
C26 H26C 0.9800
C27 C28 1.373(4)
C27 C32 1.415(4)
C28 C29 1.393(4)
C28 H28A 0.9500
C29 C30 1.383(4)
C29 H29A 0.9500
C30 C31 1.391(4)
C30 H30A 0.9500
C31 C32 1.399(4)
C31 H31A 0.9500
C33 H33A 0.9900
C33 H33B 0.9900
C34 C36 1.531(4)
C34 C35 1.535(4)
C34 H34A 1.0000
C35 H35A 0.9800
C35 H35B 0.9800
C35 H35C 0.9800
C36 H36A 0.9800
C36 H36B 0.9800
C36 H36C 0.9800
C37 C39 1.529(4)
C37 C38 1.529(4)
C37 H37A 1.0000
C38 H38A 0.9800
C38 H38B 0.9800
C38 H38C 0.9800
C39 H39A 0.9800
C39 H39B 0.9800
C39 H39C 0.9800
C101 C102 1.491(5)
C101 H10H 0.9800
C101 H10I 0.9800
C101 H10J 0.9800
C102 O101 1.406(5)
C102 C103 1.920(16)
C102 H10D 0.9900
C102 H10E 0.9900
C103 O101 1.414(5)
C103 C104 1.498(5)
C103 H10F 0.9900
C103 H10G 0.9900
C104 H10K 0.9800
C104 H10L 0.9800
C104 H10M 0.9800

loop_
_geom_torsion_atom_site_label_1
_geom_torsion_atom_site_label_2
_geom_torsion_atom_site_label_3
_geom_torsion_atom_site_label_4
_geom_torsion
N2 Al2 Co1 N5 -163.0(8)
N2 Al2 Co1 P2 -94.03(8)
N4 Al2 Co1 P2 144.39(8)
N3 Al2 Co1 P2 25.03(8)
N2 Al2 Co1 P1 13.12(8)
N4 Al2 Co1 P1 -108.47(8)
N3 Al2 Co1 P1 132.17(8)
N2 Al2 Co1 P3 150.23(8)
N4 Al2 Co1 P3 28.65(8)
N3 Al2 Co1 P3 -90.71(8)
N5 Co1 P1 C11 -82.50(13)
P2 Co1 P1 C11 174.21(10)
P3 Co1 P1 C11 33.79(11)
Al2 Co1 P1 C11 97.91(10)
N5 Co1 P1 C7 160.94(13)
P2 Co1 P1 C7 57.65(11)
P3 Co1 P1 C7 -82.77(11)
Al2 Co1 P1 C7 -18.65(10)
N5 Co1 P1 C8 42.27(14)
P2 Co1 P1 C8 -61.03(12)
P3 Co1 P1 C8 158.56(12)
Al2 Co1 P1 C8 -137.33(12)
N5 Co1 P2 C20 137.06(13)
P1 Co1 P2 C20 -115.82(11)
P3 Co1 P2 C20 33.76(11)
Al2 Co1 P2 C20 -37.36(10)
N5 Co1 P2 C21 17.31(15)
P1 Co1 P2 C21 124.43(13)
P3 Co1 P2 C21 -85.99(13)
Al2 Co1 P2 C21 -157.11(13)
N5 Co1 P2 C24 -104.70(13)
P1 Co1 P2 C24 2.41(11)
P3 Co1 P2 C24 151.99(11)
Al2 Co1 P2 C24 80.88(11)
N5 Co1 P3 C33 141.06(13)
P2 Co1 P3 C33 -115.68(10)
P1 Co1 P3 C33 22.77(11)
Al2 Co1 P3 C33 -43.29(10)
N5 Co1 P3 C34 26.19(14)
P2 Co1 P3 C34 129.44(12)
P1 Co1 P3 C34 -92.10(12)
Al2 Co1 P3 C34 -158.16(12)
N5 Co1 P3 C37 -99.62(14)
P2 Co1 P3 C37 3.63(12)
P1 Co1 P3 C37 142.09(11)
Al2 Co1 P3 C37 76.03(11)
N2 Al2 N1 C27 -95.94(17)
N4 Al2 N1 C27 25.50(17)
N3 Al2 N1 C27 145.43(18)
N2 Al2 N1 C1 23.65(16)
N4 Al2 N1 C1 145.09(17)
N3 Al2 N1 C1 -94.97(17)
N2 Al2 N1 C14 143.80(18)
N4 Al2 N1 C14 -94.76(17)
N3 Al2 N1 C14 25.18(17)
N4 Al2 N2 C6 -95.8(2)
N3 Al2 N2 C6 51.2(2)
N1 Al2 N2 C6 -23.37(19)
Co1 Al2 N2 C6 157.19(18)
N4 Al2 N2 C7 101.0(2)
N3 Al2 N2 C7 -112.0(2)
N1 Al2 N2 C7 173.5(2)
Co1 Al2 N2 C7 -6.0(2)
N2 Al2 N3 C19 -99.8(2)
N4 Al2 N3 C19 47.8(2)
N1 Al2 N3 C19 -25.1(2)
Co1 Al2 N3 C19 152.87(19)
N2 Al2 N3 C20 97.2(2)
N4 Al2 N3 C20 -115.2(2)
N1 Al2 N3 C20 171.9(2)
Co1 Al2 N3 C20 -10.1(2)
N2 Al2 N4 C32 46.2(2)
N3 Al2 N4 C32 -100.6(2)
N1 Al2 N4 C32 -27.02(19)
Co1 Al2 N4 C32 154.42(18)
N2 Al2 N4 C33 -118.1(2)
N3 Al2 N4 C33 95.1(2)
N1 Al2 N4 C33 168.6(2)
Co1 Al2 N4 C33 -9.9(2)
C27 N1 C1 C2 -85.5(3)
C14 N1 C1 C2 48.2(4)
Al2 N1 C1 C2 160.8(2)
C27 N1 C1 C6 92.8(3)
C14 N1 C1 C6 -133.5(3)
Al2 N1 C1 C6 -20.9(3)
C6 C1 C2 C3 -1.8(4)
N1 C1 C2 C3 176.4(3)
C1 C2 C3 C4 0.4(5)
C2 C3 C4 C5 0.5(5)
C3 C4 C5 C6 0.1(5)
C7 N2 C6 C5 4.0(4)
Al2 N2 C6 C5 -160.7(2)
C7 N2 C6 C1 -177.2(2)
Al2 N2 C6 C1 18.2(3)
C4 C5 C6 N2 177.4(3)
C4 C5 C6 C1 -1.4(4)
C2 C1 C6 N2 -176.6(3)
N1 C1 C6 N2 5.0(3)
C2 C1 C6 C5 2.3(4)
N1 C1 C6 C5 -176.1(2)
C6 N2 C7 P1 -170.69(19)
Al2 N2 C7 P1 -7.6(3)
C11 P1 C7 N2 -104.0(2)
C8 P1 C7 N2 151.0(2)
Co1 P1 C7 N2 20.5(2)
C11 P1 C8 C9 87.4(2)
C7 P1 C8 C9 -169.9(2)
Co1 P1 C8 C9 -42.8(3)
C11 P1 C8 C10 -41.7(3)
C7 P1 C8 C10 61.0(2)
Co1 P1 C8 C10 -171.85(19)
C7 P1 C11 C12 71.4(2)
C8 P1 C11 C12 172.6(2)
Co1 P1 C11 C12 -53.8(2)
C7 P1 C11 C13 -164.1(2)
C8 P1 C11 C13 -62.9(2)
Co1 P1 C11 C13 70.7(2)
C27 N1 C14 C15 44.2(4)
C1 N1 C14 C15 -89.1(3)
Al2 N1 C14 C15 158.0(2)
C27 N1 C14 C19 -136.1(3)
C1 N1 C14 C19 90.5(3)
Al2 N1 C14 C19 -22.3(3)
C19 C14 C15 C16 -2.6(5)
N1 C14 C15 C16 177.0(3)
C14 C15 C16 C17 0.2(5)
C15 C16 C17 C18 1.6(5)
C16 C17 C18 C19 -0.9(5)
C20 N3 C19 C18 5.5(4)
Al2 N3 C19 C18 -158.8(2)
C20 N3 C19 C14 -176.3(2)
Al2 N3 C19 C14 19.4(3)
C17 C18 C19 N3 176.6(3)
C17 C18 C19 C14 -1.5(4)
C15 C14 C19 N3 -175.0(3)
N1 C14 C19 N3 5.3(4)
C15 C14 C19 C18 3.3(4)
N1 C14 C19 C18 -176.3(2)
C19 N3 C20 P2 -178.7(2)
Al2 N3 C20 P2 -15.9(3)
C21 P2 C20 N3 169.68(19)
C24 P2 C20 N3 -82.8(2)
Co1 P2 C20 N3 41.2(2)
C20 P2 C21 C22 -74.4(3)
C24 P2 C21 C22 178.4(2)
Co1 P2 C21 C22 51.4(3)
C20 P2 C21 C23 50.2(3)
C24 P2 C21 C23 -57.0(3)
Co1 P2 C21 C23 176.0(2)
C20 P2 C24 C26 -15.9(3)
C21 P2 C24 C26 90.3(3)
Co1 P2 C24 C26 -140.1(2)
C20 P2 C24 C25 -146.9(2)
C21 P2 C24 C25 -40.6(2)
Co1 P2 C24 C25 89.0(2)
C1 N1 C27 C28 45.4(4)
C14 N1 C27 C28 -88.4(3)
Al2 N1 C27 C28 158.7(2)
C1 N1 C27 C32 -134.0(2)
C14 N1 C27 C32 92.2(3)
Al2 N1 C27 C32 -20.8(3)
C32 C27 C28 C29 -0.9(4)
N1 C27 C28 C29 179.8(3)
C27 C28 C29 C30 0.2(4)
C28 C29 C30 C31 0.5(4)
C29 C30 C31 C32 -0.5(4)
C33 N4 C32 C31 10.2(4)
Al2 N4 C32 C31 -155.0(2)
C33 N4 C32 C27 -171.6(2)
Al2 N4 C32 C27 23.2(3)
C30 C31 C32 N4 178.1(3)
C30 C31 C32 C27 -0.1(4)
C28 C27 C32 N4 -177.6(3)
N1 C27 C32 N4 1.9(3)
C28 C27 C32 C31 0.8(4)
N1 C27 C32 C31 -179.8(2)
C32 N4 C33 P3 174.66(19)
Al2 N4 C33 P3 -21.2(3)
C34 P3 C33 N4 172.60(18)
C37 P3 C33 N4 -78.6(2)
Co1 P3 C33 N4 49.3(2)
C33 P3 C34 C36 49.1(3)
C37 P3 C34 C36 -58.4(3)
Co1 P3 C34 C36 169.2(2)
C33 P3 C34 C35 -75.6(2)
C37 P3 C34 C35 176.9(2)
Co1 P3 C34 C35 44.5(2)
C33 P3 C37 C39 -141.7(2)
C34 P3 C37 C39 -35.5(3)
Co1 P3 C37 C39 95.2(2)
C33 P3 C37 C38 -11.5(3)
C34 P3 C37 C38 94.6(3)
Co1 P3 C37 C38 -134.7(2)
C101 C102 C103 O101 -134.3(14)
O101 C102 C103 C104 -9(3)
C101 C102 C103 C104 -144(3)
C101 C102 O101 C103 87(2)
C104 C103 O101 C102 175.1(15)
